data_7235904
loop_
_publ_author_name
'Huang, Wei'
'Liu, Shen'
'Chen, Binhui'
'Guo, Xiao'
'Yu, Yongping'

_publ_section_title
;
 Synthesis of polysubstituted 4-aminopyrazoles and 4-hydroxypyrazoles from
 vinyl azides and hydrazines
;
_journal_issue 41
_journal_name_full 'RSC Advances'
_journal_page_first 32740
_journal_paper_doi 10.1039/C5RA04371A
_journal_volume 5
_journal_year 2015
_chemical_formula_moiety 'C16 H14 N2 O'
_chemical_formula_sum 'C16 H14 N2 O'
_chemical_formula_weight 250.29
_chemical_melting_point 513.15
_space_group_crystal_system monoclinic
_space_group_IT_number 14
_space_group_name_Hall '-P 2ybc'
_space_group_name_H-M_alt 'P 1 21/c 1'
_atom_sites_solution_hydrogens geom
_atom_sites_solution_primary direct
_atom_sites_solution_secondary difmap
_audit_creation_date 2015-01-27
_audit_creation_method
;
Olex2 1.2
(compiled 2014.03.20 svn.r2914 for OlexSys, GUI svn.r4816)
;
_audit_update_record
;
2015-03-10 deposited with the CCDC.
2015-04-07 downloaded from the CCDC.
;
_cell_angle_alpha 90.00
_cell_angle_beta 108.284(14)
_cell_angle_gamma 90.00
_cell_formula_units_Z 4
_cell_length_a 13.1976(17)
_cell_length_b 10.5014(8)
_cell_length_c 9.8453(11)
_cell_measurement_reflns_used 1207
_cell_measurement_temperature 293(2)
_cell_measurement_theta_max 29.4437
_cell_measurement_theta_min 3.2448
_cell_volume 1295.6(3)
_computing_cell_refinement
;
CrysAlisPro, Agilent Technologies,
Version 1.171.35.11 (release 16-05-2011 CrysAlis171 .NET)
(compiled May 16 2011,17:55:39)
;
_computing_data_collection
;
CrysAlisPro, Agilent Technologies,
Version 1.171.35.11 (release 16-05-2011 CrysAlis171 .NET)
(compiled May 16 2011,17:55:39)
;
_computing_data_reduction
;
CrysAlisPro, Agilent Technologies,
Version 1.171.35.11 (release 16-05-2011 CrysAlis171 .NET)
(compiled May 16 2011,17:55:39)
;
_computing_molecular_graphics 'Olex2 (Dolomanov et al., 2009)'
_computing_publication_material 'Olex2 (Dolomanov et al., 2009)'
_computing_structure_refinement 'ShelXL (Sheldrick, 2008)'
_computing_structure_solution 'ShelXS (Sheldrick, 2008)'
_diffrn_ambient_temperature 293.15
_diffrn_detector_area_resol_mean 10.3592
_diffrn_measured_fraction_theta_full 0.997
_diffrn_measured_fraction_theta_max 0.997
_diffrn_measurement_device_type 'Xcalibur, Atlas, Gemini ultra'
_diffrn_measurement_method '\w scans'
_diffrn_orient_matrix_UB_11 -0.0014970000
_diffrn_orient_matrix_UB_12 0.0136474000
_diffrn_orient_matrix_UB_13 -0.0711607000
_diffrn_orient_matrix_UB_21 0.0564594000
_diffrn_orient_matrix_UB_22 0.0047811000
_diffrn_orient_matrix_UB_23 0.0229173000
_diffrn_orient_matrix_UB_31 0.0038277000
_diffrn_orient_matrix_UB_32 -0.0659783000
_diffrn_orient_matrix_UB_33 -0.0130118000
_diffrn_radiation_monochromator graphite
_diffrn_radiation_type MoK\a
_diffrn_radiation_wavelength 0.71073
_diffrn_reflns_av_R_equivalents 0.0378
_diffrn_reflns_av_unetI/netI 0.0454
_diffrn_reflns_limit_h_max 15
_diffrn_reflns_limit_h_min -13
_diffrn_reflns_limit_k_max 12
_diffrn_reflns_limit_k_min -9
_diffrn_reflns_limit_l_max 11
_diffrn_reflns_limit_l_min -9
_diffrn_reflns_number 5056
_diffrn_reflns_theta_full 25.34
_diffrn_reflns_theta_max 25.34
_diffrn_reflns_theta_min 3.25
_diffrn_source 'Enhance (Mo) X-ray Source'
_exptl_absorpt_coefficient_mu 0.082
_exptl_absorpt_correction_T_max 1.00000
_exptl_absorpt_correction_T_min 0.92421
_exptl_absorpt_correction_type multi-scan
_exptl_absorpt_process_details
;
CrysAlisPro, Agilent Technologies,
Version 1.171.35.11 (release 16-05-2011 CrysAlis171 .NET)
(compiled May 16 2011,17:55:39)
Empirical absorption correction using spherical harmonics,
 implemented in SCALE3 ABSPACK scaling algorithm.
;
_exptl_crystal_colour yellow
_exptl_crystal_colour_primary yellow
_exptl_crystal_density_diffrn 1.283
_exptl_crystal_density_method 'not measured'
_exptl_crystal_description plate
_exptl_crystal_F_000 528
_exptl_crystal_recrystallization_method 'Re-crystallisation from solvent: Methanol'
_exptl_crystal_size_max 0.42
_exptl_crystal_size_mid 0.36
_exptl_crystal_size_min 0.2
_refine_diff_density_max 0.143
_refine_diff_density_min -0.178
_refine_diff_density_rms 0.039
_refine_ls_extinction_method none
_refine_ls_goodness_of_fit_ref 1.043
_refine_ls_hydrogen_treatment mixed
_refine_ls_matrix_type full
_refine_ls_number_parameters 178
_refine_ls_number_reflns 2359
_refine_ls_number_restraints 0
_refine_ls_restrained_S_all 1.043
_refine_ls_R_factor_all 0.0769
_refine_ls_R_factor_gt 0.0488
_refine_ls_shift/su_max 0.000
_refine_ls_shift/su_mean 0.000
_refine_ls_structure_factor_coef Fsqd
_refine_ls_weighting_details 'calc w=1/[\s^2^(Fo^2^)+(0.0601P)^2^+0.0719P] where P=(Fo^2^+2Fc^2^)/3'
_refine_ls_weighting_scheme calc
_refine_ls_wR_factor_gt 0.1109
_refine_ls_wR_factor_ref 0.1267
_reflns_number_gt 1639
_reflns_number_total 2359
_reflns_threshold_expression >2sigma(I)
_cod_data_source_file c5ra04371a2.cif
_cod_data_source_block 150126_hw1501
_cod_original_cell_volume 1295.6(2)
_cod_database_code 7235904
_chemical_oxdiff_formula 'c10 h10 n2 o8'
_reflns_odcompleteness_completeness 99.54
_reflns_odcompleteness_iscentric 1
_reflns_odcompleteness_theta 26.32
_olex2_refinement_description
;
1. Fixed Uiso
 At 1.2 times of:
  All C(H) groups
 At 1.5 times of:
  All C(H,H,H) groups, All O(H) groups
2.a Aromatic/amide H refined with riding coordinates:
 C1(H1B), C2(H2), C3(H3), C4(H4), C5(H5), C11(H11), C12(H12), C14(H14), C15(H15)
2.b Idealised Me refined as rotating group:
 C16(H16A,H16B,H16C)
2.c Idealised tetrahedral OH refined as rotating group:
 O1(H1)
;

loop_
_space_group_symop_id
_space_group_symop_operation_xyz
1 'x, y, z'
2 '-x, y+1/2, -z+1/2'
3 '-x, -y, -z'
4 'x, -y-1/2, z-1/2'

loop_
_atom_site_label
_atom_site_type_symbol
_atom_site_fract_x
_atom_site_fract_y
_atom_site_fract_z
_atom_site_U_iso_or_equiv
_atom_site_adp_type
_atom_site_occupancy
_atom_site_calc_flag
_atom_site_refinement_flags_posn
O1 O 0.90111(11) 0.90622(10) 0.07662(13) 0.0401(4) Uani 1 d .
H1 H 0.9005 0.8893 -0.0049 0.060 Uiso 1 calc GR
N1 N 0.98062(13) 0.62289(15) 0.26994(17) 0.0429(4) Uani 1 d .
H1A H 1.0213(18) 0.558(2) 0.312(3) 0.071(7) Uiso 1 d .
N2 N 0.89161(12) 0.64527(14) 0.30426(17) 0.0424(4) Uani 1 d .
C1 C 0.69969(17) 0.90932(19) 0.1685(2) 0.0536(6) Uani 1 d .
H1B H 0.7354 0.9554 0.1169 0.064 Uiso 1 calc R
C2 C 0.60276(18) 0.9529(2) 0.1754(3) 0.0689(7) Uani 1 d .
H2 H 0.5738 1.0273 0.1275 0.083 Uiso 1 calc R
C3 C 0.54913(19) 0.8885(3) 0.2512(3) 0.0789(8) Uani 1 d .
H3 H 0.4841 0.9186 0.2562 0.095 Uiso 1 calc R
C4 C 0.5923(2) 0.7788(3) 0.3200(3) 0.0947(10) Uani 1 d .
H4 H 0.5565 0.7343 0.3727 0.114 Uiso 1 calc R
C5 C 0.68831(17) 0.7333(2) 0.3124(3) 0.0711(7) Uani 1 d .
H5 H 0.7157 0.6577 0.3586 0.085 Uiso 1 calc R
C6 C 0.74464(14) 0.79830(17) 0.2370(2) 0.0422(5) Uani 1 d .
C7 C 0.84845(14) 0.75091(16) 0.23184(19) 0.0365(4) Uani 1 d .
C8 C 0.91500(14) 0.79633(15) 0.15599(18) 0.0342(4) Uani 1 d .
C9 C 0.99927(14) 0.71127(15) 0.18099(19) 0.0375(4) Uani 1 d .
C10 C 1.08913(14) 0.70184(16) 0.12405(19) 0.0394(5) Uani 1 d .
C11 C 1.11963(17) 0.58529(19) 0.0833(2) 0.0543(6) Uani 1 d .
H11 H 1.0833 0.5120 0.0939 0.065 Uiso 1 calc R
C12 C 1.20263(18) 0.5761(2) 0.0275(2) 0.0634(6) Uani 1 d .
H12 H 1.2210 0.4968 0.0003 0.076 Uiso 1 calc R
C13 C 1.25916(17) 0.6820(2) 0.0112(2) 0.0615(6) Uani 1 d .
C14 C 1.22886(18) 0.7982(2) 0.0525(3) 0.0651(7) Uani 1 d .
H14 H 1.2659 0.8712 0.0426 0.078 Uiso 1 calc R
C15 C 1.14554(17) 0.80883(19) 0.1076(2) 0.0548(6) Uani 1 d .
H15 H 1.1269 0.8883 0.1340 0.066 Uiso 1 calc R
C16 C 1.3524(2) 0.6707(3) -0.0463(3) 0.0981(10) Uani 1 d .
H16A H 1.4171 0.6934 0.0273 0.147 Uiso 1 calc GR
H16B H 1.3418 0.7270 -0.1264 0.147 Uiso 1 calc GR
H16C H 1.3576 0.5846 -0.0763 0.147 Uiso 1 calc GR

loop_
_atom_site_aniso_label
_atom_site_aniso_U_11
_atom_site_aniso_U_22
_atom_site_aniso_U_33
_atom_site_aniso_U_23
_atom_site_aniso_U_13
_atom_site_aniso_U_12
O1 0.0540(8) 0.0344(6) 0.0373(7) 0.0031(6) 0.0222(7) 0.0024(5)
N1 0.0477(10) 0.0400(8) 0.0472(10) 0.0082(8) 0.0237(9) 0.0083(7)
N2 0.0469(9) 0.0423(9) 0.0446(9) 0.0073(7) 0.0239(8) 0.0044(7)
C1 0.0526(13) 0.0583(12) 0.0568(14) 0.0076(11) 0.0270(12) 0.0085(10)
C2 0.0582(15) 0.0751(15) 0.0769(17) 0.0117(13) 0.0259(14) 0.0222(12)
C3 0.0458(13) 0.104(2) 0.095(2) 0.0140(17) 0.0329(15) 0.0176(13)
C4 0.0604(16) 0.117(2) 0.126(3) 0.045(2) 0.0569(18) 0.0135(16)
C5 0.0514(13) 0.0769(15) 0.0960(19) 0.0316(14) 0.0390(14) 0.0082(12)
C6 0.0405(10) 0.0479(11) 0.0411(11) 0.0008(9) 0.0168(9) 0.0001(8)
C7 0.0424(10) 0.0347(9) 0.0357(10) -0.0006(8) 0.0170(9) -0.0004(8)
C8 0.0407(10) 0.0304(8) 0.0335(10) -0.0001(8) 0.0144(8) -0.0007(7)
C9 0.0440(11) 0.0368(9) 0.0350(10) 0.0009(8) 0.0172(9) -0.0037(8)
C10 0.0404(10) 0.0433(10) 0.0368(11) 0.0073(8) 0.0156(9) 0.0050(8)
C11 0.0533(13) 0.0521(12) 0.0647(14) -0.0037(10) 0.0287(12) 0.0028(9)
C12 0.0607(14) 0.0732(15) 0.0647(15) -0.0077(12) 0.0317(13) 0.0125(12)
C13 0.0473(13) 0.0938(17) 0.0502(13) 0.0143(12) 0.0251(11) 0.0121(12)
C14 0.0541(13) 0.0726(15) 0.0772(17) 0.0244(13) 0.0332(13) 0.0002(11)
C15 0.0535(12) 0.0499(12) 0.0675(15) 0.0105(10) 0.0283(12) 0.0032(10)
C16 0.0705(18) 0.151(3) 0.091(2) 0.0137(19) 0.0517(18) 0.0168(18)

loop_
_atom_type_symbol
_atom_type_description
_atom_type_scat_dispersion_real
_atom_type_scat_dispersion_imag
_atom_type_scat_source
C C 0.0033 0.0016 'International Tables Vol C Tables 4.2.6.8 and 6.1.1.4'
H H 0.0000 0.0000 'International Tables Vol C Tables 4.2.6.8 and 6.1.1.4'
N N 0.0061 0.0033 'International Tables Vol C Tables 4.2.6.8 and 6.1.1.4'
O O 0.0106 0.0060 'International Tables Vol C Tables 4.2.6.8 and 6.1.1.4'

loop_
_geom_angle_atom_site_label_1
_geom_angle_atom_site_label_2
_geom_angle_atom_site_label_3
_geom_angle
C8 O1 H1 109.5
N2 N1 H1A 118.0(14)
N2 N1 C9 113.27(15)
C9 N1 H1A 128.6(14)
N1 N2 C7 105.65(13)
C2 C1 H1B 119.4
C2 C1 C6 121.2(2)
C6 C1 H1B 119.4
C1 C2 H2 119.6
C3 C2 C1 120.8(2)
C3 C2 H2 119.6
C2 C3 H3 120.5
C2 C3 C4 118.9(2)
C4 C3 H3 120.5
C3 C4 H4 119.6
C3 C4 C5 120.8(2)
C5 C4 H4 119.6
C4 C5 H5 119.5
C4 C5 C6 121.1(2)
C6 C5 H5 119.5
C1 C6 C5 117.16(18)
C1 C6 C7 121.94(16)
C5 C6 C7 120.91(18)
N2 C7 C6 120.27(15)
N2 C7 C8 109.33(14)
C8 C7 C6 130.36(16)
O1 C8 C7 126.48(15)
O1 C8 C9 126.77(15)
C9 C8 C7 106.71(15)
N1 C9 C8 104.99(15)
N1 C9 C10 122.38(15)
C8 C9 C10 132.51(15)
C11 C10 C9 120.90(16)
C15 C10 C9 121.27(16)
C15 C10 C11 117.83(18)
C10 C11 H11 119.4
C12 C11 C10 121.2(2)
C12 C11 H11 119.4
C11 C12 H12 119.3
C11 C12 C13 121.3(2)
C13 C12 H12 119.3
C12 C13 C14 117.43(19)
C12 C13 C16 121.0(2)
C14 C13 C16 121.5(2)
C13 C14 H14 119.1
C15 C14 C13 121.8(2)
C15 C14 H14 119.1
C10 C15 H15 119.8
C14 C15 C10 120.41(19)
C14 C15 H15 119.8
C13 C16 H16A 109.5
C13 C16 H16B 109.5
C13 C16 H16C 109.5
H16A C16 H16B 109.5
H16A C16 H16C 109.5
H16B C16 H16C 109.5

loop_
_geom_bond_atom_site_label_1
_geom_bond_atom_site_label_2
_geom_bond_distance
O1 H1 0.8200
O1 C8 1.3733(19)
N1 H1A 0.88(2)
N1 N2 1.341(2)
N1 C9 1.351(2)
N2 C7 1.345(2)
C1 H1B 0.9300
C1 C2 1.380(3)
C1 C6 1.384(3)
C2 H2 0.9300
C2 C3 1.359(3)
C3 H3 0.9300
C3 C4 1.368(3)
C4 H4 0.9300
C4 C5 1.378(3)
C5 H5 0.9300
C5 C6 1.384(3)
C6 C7 1.473(2)
C7 C8 1.403(2)
C8 C9 1.387(2)
C9 C10 1.466(2)
C10 C11 1.386(3)
C10 C15 1.385(3)
C11 H11 0.9300
C11 C12 1.374(3)
C12 H12 0.9300
C12 C13 1.376(3)
C13 C14 1.385(3)
C13 C16 1.512(3)
C14 H14 0.9300
C14 C15 1.375(3)
C15 H15 0.9300
C16 H16A 0.9600
C16 H16B 0.9600
C16 H16C 0.9600

loop_
_geom_torsion_atom_site_label_1
_geom_torsion_atom_site_label_2
_geom_torsion_atom_site_label_3
_geom_torsion_atom_site_label_4
_geom_torsion
O1 C8 C9 N1 176.89(16)
O1 C8 C9 C10 -7.2(3)
N1 N2 C7 C6 175.77(16)
N1 N2 C7 C8 -2.2(2)
N1 C9 C10 C11 38.7(3)
N1 C9 C10 C15 -142.05(19)
N2 N1 C9 C8 -0.4(2)
N2 N1 C9 C10 -176.80(16)
N2 C7 C8 O1 -175.84(16)
N2 C7 C8 C9 2.1(2)
C1 C2 C3 C4 -0.5(4)
C1 C6 C7 N2 177.43(18)
C1 C6 C7 C8 -5.0(3)
C2 C1 C6 C5 0.0(3)
C2 C1 C6 C7 -179.47(19)
C2 C3 C4 C5 -0.4(5)
C3 C4 C5 C6 1.1(5)
C4 C5 C6 C1 -0.9(4)
C4 C5 C6 C7 178.6(2)
C5 C6 C7 N2 -2.0(3)
C5 C6 C7 C8 175.6(2)
C6 C1 C2 C3 0.7(4)
C6 C7 C8 O1 6.4(3)
C6 C7 C8 C9 -175.69(19)
C7 C8 C9 N1 -1.00(19)
C7 C8 C9 C10 174.89(19)
C8 C9 C10 C11 -136.6(2)
C8 C9 C10 C15 42.6(3)
C9 N1 N2 C7 1.7(2)
C9 C10 C11 C12 178.85(19)
C9 C10 C15 C14 -179.26(19)
C10 C11 C12 C13 0.6(4)
C11 C10 C15 C14 0.0(3)
C11 C12 C13 C14 -0.3(4)
C11 C12 C13 C16 178.2(2)
C12 C13 C14 C15 -0.1(4)
C13 C14 C15 C10 0.3(4)
C15 C10 C11 C12 -0.4(3)
C16 C13 C14 C15 -178.6(2)
